data_2217972
loop_
_publ_author_name
'Sunil, Abraham C.'
'Bezuidenhoudt, Barend C. B.'
'Janse van Rensburg, J. Marthinus'

_publ_section_title
;
 Tetrakis(\m-2-methylbenzoato)bis[(2-methylbenzoic acid)copper(II)]
;
_journal_coeditor_code NG2426
_journal_issue 4
_journal_name_full 'Acta Crystallographica Section E'
_journal_page_first m553
_journal_page_last m554
_journal_paper_doi 10.1107/S1600536808006661
_journal_volume 64
_journal_year 2008
_chemical_formula_iupac '[Cu2 (C8 H7 O2)4 (C8 H8 O2)2]'
_chemical_formula_moiety 'C48 H44 Cu2 O12'
_chemical_formula_sum 'C48 H44 Cu2 O12'
_chemical_formula_weight 939.96
_chemical_name_systematic
;
Tetrakis(\m-2-methylbenzoato)bis[(2-methylbenzoic acid)copper(II)]
;
_space_group_IT_number 2
_symmetry_cell_setting triclinic
_symmetry_space_group_name_Hall '-P 1'
_symmetry_space_group_name_H-M 'P -1'
_audit_creation_method 'WinGX routine CIF_UPDATE'
_cell_angle_alpha 109.248(2)
_cell_angle_beta 93.156(2)
_cell_angle_gamma 106.287(2)
_cell_formula_units_Z 1
_cell_length_a 10.530(3)
_cell_length_b 10.579(3)
_cell_length_c 10.773(4)
_cell_measurement_reflns_used 8974
_cell_measurement_temperature 100(2)
_cell_measurement_theta_max 28.3
_cell_measurement_theta_min 2.63
_cell_volume 1073.0(6)
_computing_cell_refinement 'SAINT-Plus (Bruker, 2004)'
_computing_data_collection 'APEX2 (Bruker, 2005)'
_computing_data_reduction 'SAINT-Plus and XPREP (Bruker, 2004)'
_computing_molecular_graphics 'DIAMOND (Brandenburg & Putz, 2005)'
_computing_publication_material 'WinGX (Farrugia, 1999)'
_computing_structure_refinement 'SHELXL97 (Sheldrick, 2008)'
_computing_structure_solution 'SIR97 (Altomare <i>et al.</i>,  1999)'
_diffrn_ambient_temperature 100(2)
_diffrn_measured_fraction_theta_full 0.993
_diffrn_measured_fraction_theta_max 0.993
_diffrn_measurement_device_type
;
Bruker X8 APEXII 4K KappaCCD
;
_diffrn_measurement_method '\w and \f'
_diffrn_radiation_monochromator graphite
_diffrn_radiation_type MoK\a
_diffrn_radiation_wavelength 0.71069
_diffrn_reflns_av_R_equivalents 0.0255
_diffrn_reflns_limit_h_max 13
_diffrn_reflns_limit_h_min -13
_diffrn_reflns_limit_k_max 13
_diffrn_reflns_limit_k_min -13
_diffrn_reflns_limit_l_max 14
_diffrn_reflns_limit_l_min -14
_diffrn_reflns_number 17497
_diffrn_reflns_theta_full 28
_diffrn_reflns_theta_max 28
_diffrn_reflns_theta_min 2.15
_diffrn_standards_decay_% 0
_diffrn_standards_interval_count 0
_diffrn_standards_interval_time 0
_diffrn_standards_number 0
_exptl_absorpt_coefficient_mu 1.056
_exptl_absorpt_correction_T_max 0.9394
_exptl_absorpt_correction_T_min 0.7782
_exptl_absorpt_correction_type multi-scan
_exptl_absorpt_process_details
;
(SADABS; Bruker, 2004b)
;
_exptl_crystal_colour Blue
_exptl_crystal_density_diffrn 1.455
_exptl_crystal_density_method 'not measured'
_exptl_crystal_description Needle
_exptl_crystal_F_000 486
_exptl_crystal_size_max 0.25
_exptl_crystal_size_mid 0.08
_exptl_crystal_size_min 0.06
_refine_diff_density_max 0.41
_refine_diff_density_min -0.326
_refine_ls_extinction_method none
_refine_ls_goodness_of_fit_ref 1.048
_refine_ls_hydrogen_treatment constr
_refine_ls_matrix_type full
_refine_ls_number_parameters 284
_refine_ls_number_reflns 5138
_refine_ls_number_restraints 0
_refine_ls_restrained_S_all 1.048
_refine_ls_R_factor_gt 0.0258
_refine_ls_shift/su_max 0.001
_refine_ls_structure_factor_coef Fsqd
_refine_ls_weighting_details 'calc w=1/[\s^2^(Fo^2^)+(0.024P)^2^+0.7431P] where P=(Fo^2^+2Fc^2^)/3'
_refine_ls_weighting_scheme calc
_refine_ls_wR_factor_ref 0.0653
_reflns_number_gt 4668
_reflns_number_total 5138
_reflns_threshold_expression I>2\s(I)
_cod_data_source_file ng2426.cif
_cod_data_source_block I
_cod_depositor_comments
;
The following automatic conversions were performed:
'_symmetry_cell_setting' value 'Triclinic' changed to 'triclinic'
according to '/home/saulius/struct/CIF-dictionaries/cif_core.dic'
dictionary named 'cif_core.dic' version 2.4.1 from 2010-06-29.

Automatic conversion script
Id: cif_fix_enum 1527 2010-12-29 10:47:43Z saulius 

The following automatic conversions were performed:

'_symmetry_cell_setting' value 'Triclinic' changed to 'triclinic'
according to /home/saulius/struct/CIF-dictionaries/cif_core.dic
dictionary named 'cif_core.dic' version 2.4.1 from 2010-06-29.

Automatic conversion script
Id: cif_fix_values 1715 2011-07-08 13:25:40Z adriana 
;
_cod_database_code 2217972
_cod_database_fobs_code 2217972

loop_
_symmetry_equiv_pos_as_xyz
'x, y, z'
'-x, -y, -z'

loop_
_atom_site_type_symbol
_atom_site_label
_atom_site_fract_x
_atom_site_fract_y
_atom_site_fract_z
_atom_site_U_iso_or_equiv
_atom_site_adp_type
_atom_site_calc_flag
_atom_site_refinement_flags
_atom_site_occupancy
Cu Cu1 0.444832(17) 0.389154(17) 0.395103(17) 0.01027(6) Uani d . 1
O O32 0.51055(11) 0.07974(12) 0.26534(12) 0.0217(2) Uani d . 1
H H32 0.5525 0.1594 0.3175 0.033 Uiso calc R 1
O O31 0.36065(11) 0.18596(11) 0.23619(10) 0.0154(2) Uani d . 1
O O21 0.47477(11) 0.50089(11) 0.70973(10) 0.0175(2) Uani d . 1
O O22 0.38457(10) 0.65099(11) 0.57571(11) 0.0168(2) Uani d . 1
O O11 0.38005(11) 0.30802(11) 0.52758(10) 0.0157(2) Uani d . 1
O O12 0.29312(10) 0.46128(11) 0.39073(10) 0.0150(2) Uani d . 1
C C16 0.36586(15) 0.36861(16) 0.87485(15) 0.0161(3) Uani d . 1
H H16 0.3999 0.4666 0.9049 0.019 Uiso calc R 1
C C31 0.31192(15) -0.05882(15) 0.11267(14) 0.0142(3) Uani d . 1
C C11 0.35899(14) 0.29021(15) 0.74017(14) 0.0126(3) Uani d . 1
C C36 0.37677(17) -0.14773(16) 0.03537(16) 0.0189(3) Uani d . 1
H H36 0.4698 -0.1226 0.0517 0.023 Uiso calc R 1
C C25 0.00903(16) 0.72093(17) 0.56202(18) 0.0235(3) Uani d . 1
H H25 -0.0326 0.7479 0.6358 0.028 Uiso calc R 1
C C321 0.09555(16) -0.00753(18) 0.17572(17) 0.0229(3) Uani d . 1
H H32A 0.0954 0.0674 0.1443 0.034 Uiso calc R 1
H H32B 0.138 0.0318 0.2672 0.034 Uiso calc R 1
H H32C 0.0049 -0.065 0.1684 0.034 Uiso calc R 1
C C1 0.40786(14) 0.37152(15) 0.65233(14) 0.0127(3) Uani d . 1
C C12 0.30930(15) 0.14154(15) 0.69355(15) 0.0143(3) Uani d . 1
C C15 0.32315(16) 0.30349(17) 0.96407(16) 0.0183(3) Uani d . 1
H H15 0.3285 0.3569 1.0533 0.022 Uiso calc R 1
C C2 0.29274(14) 0.57566(15) 0.47500(14) 0.0119(3) Uani d . 1
C C13 0.26600(15) 0.07881(16) 0.78583(16) 0.0166(3) Uani d . 1
H H13 0.2318 -0.0191 0.7571 0.02 Uiso calc R 1
C C32 0.17142(16) -0.09665(16) 0.09292(15) 0.0168(3) Uani d . 1
C C21 0.17807(14) 0.62904(14) 0.45946(15) 0.0131(3) Uani d . 1
C C33 0.10027(17) -0.22517(17) -0.00704(16) 0.0229(3) Uani d . 1
H H33 0.0071 -0.2536 -0.0213 0.027 Uiso calc R 1
C C22 0.13237(16) 0.63473(16) 0.33772(16) 0.0182(3) Uani d . 1
C C121 0.30291(18) 0.04573(16) 0.55228(16) 0.0211(3) Uani d . 1
H H12A 0.278 -0.0505 0.5475 0.032 Uiso calc R 1
H H12B 0.3892 0.0707 0.5256 0.032 Uiso calc R 1
H H12C 0.2375 0.0561 0.4939 0.032 Uiso calc R 1
C C26 0.11778(16) 0.67358(16) 0.57076(16) 0.0175(3) Uani d . 1
H H26 0.151 0.6714 0.6516 0.021 Uiso calc R 1
C C34 0.16490(19) -0.31154(17) -0.08566(16) 0.0254(4) Uani d . 1
H H34 0.1149 -0.396 -0.1525 0.03 Uiso calc R 1
C C3 0.39545(15) 0.08020(15) 0.21105(14) 0.0137(3) Uani d . 1
C C35 0.30350(19) -0.27297(17) -0.06539(16) 0.0238(4) Uani d . 1
H H35 0.3469 -0.3305 -0.1189 0.029 Uiso calc R 1
C C14 0.27235(15) 0.15762(17) 0.91873(16) 0.0177(3) Uani d . 1
H H14 0.2425 0.1125 0.9775 0.021 Uiso calc R 1
C C24 -0.03711(16) 0.72774(17) 0.44262(19) 0.0261(4) Uani d . 1
H H24 -0.11 0.7598 0.436 0.031 Uiso calc R 1
C C221 0.1966(2) 0.5912(2) 0.21626(17) 0.0314(4) Uani d . 1
H H22A 0.2917 0.6378 0.2388 0.047 Uiso calc R 1
H H22B 0.1603 0.6173 0.1481 0.047 Uiso calc R 1
H H22C 0.1789 0.4909 0.1842 0.047 Uiso calc R 1
C C23 0.02467(17) 0.68697(17) 0.33293(18) 0.0250(4) Uani d . 1
H H23 -0.0062 0.6945 0.2539 0.03 Uiso calc R 1

loop_
_atom_site_aniso_label
_atom_site_aniso_U_11
_atom_site_aniso_U_22
_atom_site_aniso_U_33
_atom_site_aniso_U_12
_atom_site_aniso_U_13
_atom_site_aniso_U_23
Cu1 0.01089(9) 0.00896(9) 0.01017(9) 0.00293(6) 0.00121(6) 0.00270(6)
O32 0.0162(5) 0.0158(5) 0.0258(6) 0.0068(4) -0.0053(5) -0.0019(5)
O31 0.0165(5) 0.0124(5) 0.0150(5) 0.0054(4) -0.0001(4) 0.0019(4)
O21 0.0211(6) 0.0135(5) 0.0143(5) 0.0004(4) 0.0038(4) 0.0047(4)
O22 0.0126(5) 0.0159(5) 0.0178(5) 0.0056(4) -0.0018(4) 0.0006(4)
O11 0.0205(5) 0.0135(5) 0.0122(5) 0.0031(4) 0.0019(4) 0.0053(4)
O12 0.0145(5) 0.0132(5) 0.0157(5) 0.0058(4) -0.0003(4) 0.0025(4)
C16 0.0170(7) 0.0144(7) 0.0160(7) 0.0042(6) 0.0020(6) 0.0052(6)
C31 0.0177(7) 0.0117(6) 0.0126(7) 0.0041(6) 0.0018(6) 0.0043(5)
C11 0.0099(6) 0.0153(7) 0.0139(7) 0.0045(5) 0.0023(5) 0.0066(6)
C36 0.0235(8) 0.0156(7) 0.0187(8) 0.0083(6) 0.0057(6) 0.0057(6)
C25 0.0163(8) 0.0180(8) 0.0319(9) 0.0058(6) 0.0088(7) 0.0026(7)
C321 0.0146(7) 0.0262(8) 0.0265(9) 0.0060(6) 0.0035(6) 0.0082(7)
C1 0.0115(7) 0.0141(7) 0.0142(7) 0.0061(5) 0.0027(5) 0.0055(5)
C12 0.0121(7) 0.0154(7) 0.0158(7) 0.0048(6) 0.0011(5) 0.0057(6)
C15 0.0197(8) 0.0227(8) 0.0139(7) 0.0081(6) 0.0042(6) 0.0067(6)
C2 0.0121(7) 0.0116(6) 0.0131(7) 0.0026(5) 0.0035(5) 0.0066(5)
C13 0.0134(7) 0.0149(7) 0.0216(8) 0.0028(6) 0.0021(6) 0.0083(6)
C32 0.0190(7) 0.0156(7) 0.0152(7) 0.0028(6) 0.0008(6) 0.0073(6)
C21 0.0109(6) 0.0093(6) 0.0169(7) 0.0015(5) 0.0013(5) 0.0038(5)
C33 0.0232(8) 0.0182(8) 0.0211(8) -0.0025(6) -0.0041(7) 0.0082(6)
C22 0.0196(8) 0.0158(7) 0.0181(8) 0.0072(6) -0.0005(6) 0.0038(6)
C121 0.0297(9) 0.0130(7) 0.0189(8) 0.0054(6) 0.0039(7) 0.0048(6)
C26 0.0165(7) 0.0151(7) 0.0191(7) 0.0040(6) 0.0038(6) 0.0044(6)
C34 0.0394(10) 0.0137(7) 0.0149(8) -0.0004(7) -0.0029(7) 0.0034(6)
C3 0.0138(7) 0.0146(7) 0.0120(7) 0.0041(6) 0.0036(5) 0.0043(5)
C35 0.0401(10) 0.0146(7) 0.0167(8) 0.0110(7) 0.0069(7) 0.0034(6)
C14 0.0147(7) 0.0242(8) 0.0194(8) 0.0063(6) 0.0046(6) 0.0141(6)
C24 0.0141(7) 0.0183(8) 0.0399(10) 0.0076(6) -0.0033(7) 0.0022(7)
C221 0.0442(11) 0.0427(11) 0.0175(8) 0.0258(9) 0.0062(8) 0.0134(8)
C23 0.0246(9) 0.0205(8) 0.0264(9) 0.0094(7) -0.0085(7) 0.0041(7)

loop_
_atom_type_symbol
_atom_type_description
_atom_type_scat_dispersion_real
_atom_type_scat_dispersion_imag
_atom_type_scat_source
C C 0.0033 0.0016 'International Tables Vol C Tables 4.2.6.8 and 6.1.1.4'
H H 0 0 'International Tables Vol C Tables 4.2.6.8 and 6.1.1.4'
O O 0.0106 0.006 'International Tables Vol C Tables 4.2.6.8 and 6.1.1.4'
Cu Cu 0.3201 1.2651 'International Tables Vol C Tables 4.2.6.8 and 6.1.1.4'

loop_
_geom_angle_atom_site_label_1
_geom_angle_atom_site_label_2
_geom_angle_atom_site_label_3
_geom_angle_site_symmetry_1
_geom_angle_site_symmetry_3
_geom_angle
O21 Cu1 O11 2_666 . 170.01(4)
O21 Cu1 O12 2_666 . 87.99(5)
O11 Cu1 O12 . . 91.79(5)
O21 Cu1 O22 2_666 2_666 89.93(5)
O11 Cu1 O22 . 2_666 88.55(5)
O12 Cu1 O22 . 2_666 169.88(4)
O21 Cu1 O31 2_666 . 98.74(6)
O11 Cu1 O31 . . 91.16(6)
O12 Cu1 O31 . . 99.14(5)
O22 Cu1 O31 2_666 . 90.97(5)
O21 Cu1 Cu1 2_666 2_666 87.75(5)
O11 Cu1 Cu1 . 2_666 82.27(5)
O12 Cu1 Cu1 . 2_666 86.61(4)
O22 Cu1 Cu1 2_666 2_666 83.41(4)
O31 Cu1 Cu1 . 2_666 171.44(3)
C3 O32 H32 . . 109.5
C3 O31 Cu1 . . 129.50(10)
C1 O21 Cu1 . 2_666 119.83(10)
C2 O22 Cu1 . 2_666 123.41(10)
C1 O11 Cu1 . . 125.45(10)
C2 O12 Cu1 . . 122.02(10)
C15 C16 C11 . . 121.39(14)
C15 C16 H16 . . 119.3
C11 C16 H16 . . 119.3
C36 C31 C32 . . 120.86(14)
C36 C31 C3 . . 118.27(14)
C32 C31 C3 . . 120.78(13)
C16 C11 C12 . . 119.90(13)
C16 C11 C1 . . 116.94(13)
C12 C11 C1 . . 123.16(13)
C35 C36 C31 . . 120.42(16)
C35 C36 H36 . . 119.8
C31 C36 H36 . . 119.8
C24 C25 C26 . . 119.35(16)
C24 C25 H25 . . 120.3
C26 C25 H25 . . 120.3
C32 C321 H32A . . 109.5
C32 C321 H32B . . 109.5
H32A C321 H32B . . 109.5
C32 C321 H32C . . 109.5
H32A C321 H32C . . 109.5
H32B C321 H32C . . 109.5
O11 C1 O21 . . 124.51(13)
O11 C1 C11 . . 118.61(13)
O21 C1 C11 . . 116.88(13)
C13 C12 C11 . . 117.39(14)
C13 C12 C121 . . 117.89(14)
C11 C12 C121 . . 124.70(13)
C16 C15 C14 . . 119.09(15)
C16 C15 H15 . . 120.5
C14 C15 H15 . . 120.5
O12 C2 O22 . . 124.23(14)
O12 C2 C21 . . 118.96(13)
O22 C2 C21 . . 116.81(13)
C14 C13 C12 . . 122.17(14)
C14 C13 H13 . . 118.9
C12 C13 H13 . . 118.9
C33 C32 C31 . . 117.35(15)
C33 C32 C321 . . 119.26(15)
C31 C32 C321 . . 123.37(14)
C26 C21 C22 . . 120.83(14)
C26 C21 C2 . . 117.76(13)
C22 C21 C2 . . 121.41(13)
C34 C33 C32 . . 121.67(16)
C34 C33 H33 . . 119.2
C32 C33 H33 . . 119.2
C21 C22 C23 . . 117.30(15)
C21 C22 C221 . . 122.57(15)
C23 C22 C221 . . 120.12(15)
C12 C121 H12A . . 109.5
C12 C121 H12B . . 109.5
H12A C121 H12B . . 109.5
C12 C121 H12C . . 109.5
H12A C121 H12C . . 109.5
H12B C121 H12C . . 109.5
C25 C26 C21 . . 120.55(15)
C25 C26 H26 . . 119.7
C21 C26 H26 . . 119.7
C35 C34 C33 . . 120.44(15)
C35 C34 H34 . . 119.8
C33 C34 H34 . . 119.8
O31 C3 O32 . . 123.59(13)
O31 C3 C31 . . 122.29(14)
O32 C3 C31 . . 114.10(13)
C36 C35 C34 . . 119.22(16)
C36 C35 H35 . . 120.4
C34 C35 H35 . . 120.4
C15 C14 C13 . . 120.05(14)
C15 C14 H14 . . 120
C13 C14 H14 . . 120
C25 C24 C23 . . 120.20(16)
C25 C24 H24 . . 119.9
C23 C24 H24 . . 119.9
C22 C221 H22A . . 109.5
C22 C221 H22B . . 109.5
H22A C221 H22B . . 109.5
C22 C221 H22C . . 109.5
H22A C221 H22C . . 109.5
H22B C221 H22C . . 109.5
C24 C23 C22 . . 121.72(16)
C24 C23 H23 . . 119.1
C22 C23 H23 . . 119.1

loop_
_geom_bond_atom_site_label_1
_geom_bond_atom_site_label_2
_geom_bond_site_symmetry_2
_geom_bond_distance
_geom_bond_publ_flag
Cu1 O21 2_666 1.9402(12) y
Cu1 O11 . 1.9559(12) y
Cu1 O12 . 1.9585(13) y
Cu1 O22 2_666 1.9900(13) y
Cu1 O31 . 2.1622(13) y
Cu1 Cu1 2_666 2.5780(9) y
O32 C3 . 1.3184(19) ?
O32 H32 . 0.82 ?
O31 C3 . 1.2250(18) ?
O21 C1 . 1.2670(18) ?
O21 Cu1 2_666 1.9402(12) ?
O22 C2 . 1.2764(18) ?
O22 Cu1 2_666 1.9900(13) ?
O11 C1 . 1.2626(18) ?
O12 C2 . 1.2518(18) ?
C16 C15 . 1.382(2) ?
C16 C11 . 1.400(2) ?
C16 H16 . 0.93 ?
C31 C36 . 1.397(2) ?
C31 C32 . 1.404(2) ?
C31 C3 . 1.485(2) y
C11 C12 . 1.410(2) ?
C11 C1 . 1.497(2) y
C36 C35 . 1.384(2) ?
C36 H36 . 0.93 ?
C25 C24 . 1.381(3) ?
C25 C26 . 1.383(2) ?
C25 H25 . 0.93 ?
C321 C32 . 1.506(2) ?
C321 H32A . 0.96 ?
C321 H32B . 0.96 ?
C321 H32C . 0.96 ?
C12 C13 . 1.397(2) ?
C12 C121 . 1.510(2) ?
C15 C14 . 1.385(2) ?
C15 H15 . 0.93 ?
C2 C21 . 1.492(2) y
C13 C14 . 1.386(2) ?
C13 H13 . 0.93 ?
C32 C33 . 1.394(2) ?
C21 C26 . 1.394(2) ?
C21 C22 . 1.398(2) ?
C33 C34 . 1.385(3) ?
C33 H33 . 0.93 ?
C22 C23 . 1.399(2) ?
C22 C221 . 1.502(2) ?
C121 H12A . 0.96 ?
C121 H12B . 0.96 ?
C121 H12C . 0.96 ?
C26 H26 . 0.93 ?
C34 C35 . 1.384(3) ?
C34 H34 . 0.93 ?
C35 H35 . 0.93 ?
C14 H14 . 0.93 ?
C24 C23 . 1.383(3) ?
C24 H24 . 0.93 ?
C221 H22A . 0.96 ?
C221 H22B . 0.96 ?
C221 H22C . 0.96 ?
C23 H23 . 0.93 ?

loop_
_geom_hbond_atom_site_label_D
_geom_hbond_atom_site_label_H
_geom_hbond_atom_site_label_A
_geom_hbond_site_symmetry_A
_geom_hbond_distance_DH
_geom_hbond_distance_HA
_geom_hbond_distance_DA
_geom_hbond_angle_DHA
O32 H32 O22 2_666 0.82 1.85 2.6604(18) 167.6
C16 H16 O21 . 0.93 2.39 2.721(2) 100.9

loop_
_geom_torsion_atom_site_label_1
_geom_torsion_atom_site_label_2
_geom_torsion_atom_site_label_3
_geom_torsion_atom_site_label_4
_geom_torsion_site_symmetry_1
_geom_torsion
O21 Cu1 O31 C3 2_666 108.89(13)
O11 Cu1 O31 C3 . -69.75(13)
O12 Cu1 O31 C3 . -161.75(13)
O22 Cu1 O31 C3 2_666 18.81(13)
O12 Cu1 O11 C1 . -88.41(12)
O22 Cu1 O11 C1 2_666 81.47(12)
O31 Cu1 O11 C1 . 172.41(12)
Cu1 Cu1 O11 C1 2_666 -2.08(11)
O21 Cu1 O12 C2 2_666 -87.01(12)
O11 Cu1 O12 C2 . 83.00(12)
O22 Cu1 O12 C2 2_666 -8.8(3)
O31 Cu1 O12 C2 . 174.46(11)
Cu1 Cu1 O12 C2 2_666 0.85(11)
C15 C16 C11 C12 . -0.8(2)
C15 C16 C11 C1 . 179.95(14)
C32 C31 C36 C35 . 2.2(2)
C3 C31 C36 C35 . -174.48(14)
Cu1 O11 C1 O21 . 5.1(2)
Cu1 O11 C1 C11 . -175.02(9)
Cu1 O21 C1 O11 2_666 -5.4(2)
Cu1 O21 C1 C11 2_666 174.78(9)
C16 C11 C1 O11 . -166.58(13)
C12 C11 C1 O11 . 14.2(2)
C16 C11 C1 O21 . 13.27(19)
C12 C11 C1 O21 . -165.91(14)
C16 C11 C12 C13 . 1.3(2)
C1 C11 C12 C13 . -179.57(13)
C16 C11 C12 C121 . -177.11(14)
C1 C11 C12 C121 . 2.1(2)
C11 C16 C15 C14 . -0.1(2)
Cu1 O12 C2 O22 . -5.0(2)
Cu1 O12 C2 C21 . 175.52(9)
Cu1 O22 C2 O12 2_666 7.4(2)
Cu1 O22 C2 C21 2_666 -173.12(9)
C11 C12 C13 C14 . -0.8(2)
C121 C12 C13 C14 . 177.70(14)
C36 C31 C32 C33 . -0.5(2)
C3 C31 C32 C33 . 176.08(14)
C36 C31 C32 C321 . 178.06(14)
C3 C31 C32 C321 . -5.4(2)
O12 C2 C21 C26 . 131.59(15)
O22 C2 C21 C26 . -47.95(19)
O12 C2 C21 C22 . -48.5(2)
O22 C2 C21 C22 . 131.91(15)
C31 C32 C33 C34 . -1.1(2)
C321 C32 C33 C34 . -179.70(15)
C26 C21 C22 C23 . 0.1(2)
C2 C21 C22 C23 . -179.71(14)
C26 C21 C22 C221 . 178.43(16)
C2 C21 C22 C221 . -1.4(2)
C24 C25 C26 C21 . -1.9(2)
C22 C21 C26 C25 . 1.7(2)
C2 C21 C26 C25 . -178.42(14)
C32 C33 C34 C35 . 1.0(2)
Cu1 O31 C3 O32 . -13.1(2)
Cu1 O31 C3 C31 . 168.70(10)
C36 C31 C3 O31 . 144.89(15)
C32 C31 C3 O31 . -31.8(2)
C36 C31 C3 O32 . -33.43(19)
C32 C31 C3 O32 . 149.91(14)
C31 C36 C35 C34 . -2.2(2)
C33 C34 C35 C36 . 0.7(2)
C16 C15 C14 C13 . 0.6(2)
C12 C13 C14 C15 . -0.2(2)
C26 C25 C24 C23 . 0.3(2)
C25 C24 C23 C22 . 1.6(3)
C21 C22 C23 C24 . -1.8(2)
C221 C22 C23 C24 . 179.87(17)
